data_1510028
loop_
_publ_author_name
'Joergens, S.'
'Mewis, A.'

_publ_section_title
;
 Ag5 P S4 Cl2 and Ag15 (P S4)4 Cl3 - crystal structures and their relation
 to Ag3 P S4
;
_journal_name_full 'Solid State Sciences'
_journal_page_first 213
_journal_page_last 217
_journal_paper_doi 10.1016/j.solidstatesciences.2006.09.003
_journal_volume 9
_journal_year 2007
_chemical_formula_sum 'Ag3 P S4'
_space_group_IT_number 31
_symmetry_space_group_name_Hall 'P 2ac -2'
_symmetry_space_group_name_H-M 'P m n 21'
_cell_angle_alpha 90
_cell_angle_beta 90
_cell_angle_gamma 90
_cell_formula_units_Z 2
_cell_length_a 7.647
_cell_length_b 6.858
_cell_length_c 6.506
_cell_volume 341.195
_citation_journal_id_ASTM SSSCFJ
_cod_data_source_file silver3-x_70.cif
_cod_data_source_block Ag3P1S4
_cod_original_formula_sum 'Ag3 P1 S4'
_cod_database_code 1510028

loop_
_symmetry_equiv_pos_as_xyz
x,y,z
-x+1/2,-y,z+1/2
-x,y,z
x+1/2,-y,z+1/2

loop_
_atom_site_label
_atom_site_type_symbol
_atom_site_fract_x
_atom_site_fract_y
_atom_site_fract_z
_atom_site_occupancy
_atom_site_U_iso_or_equiv
Ag1 Ag+1 0 0.645 0.1202 1 0.0
S1 S-2 0 0.3068 0.2818 1 0.0
S2 S-2 0 0.5781 0.7234 1 0.0
S3 S-2 0.7193 0.8426 0.1926 1 0.0
Ag2 Ag+1 0.72864 0.20168 0.07035 1 0.0
P1 P+5 0 0.3052 0.5958 1 0.0
